data_4337837
loop_
_publ_author_name
'Amarante, Tatiana R.'
'Neves, Patr\'icia'
'Gomes, Ana C.'
'Nolasco, Mariela M.'
'Ribeiro-Claro, Paulo'
'Coelho, Ana C.'
'Valente, Anabela A.'
'Paz, Filipe A Almeida'
'Smeets, Stef'
'McCusker, Lynne B.'
'Pillinger, Martyn'
'Gon\,calves, Isabel S'

_publ_section_title
;
 Synthesis, Structural Elucidation, and Catalytic Properties in Olefin
 Epoxidation of the Polymeric Hybrid Material
 [Mo3O9(2-[3(5)-Pyrazolyl]pyridine)]n.
;
_journal_issue 5
_journal_name_full 'Inorganic chemistry'
_journal_page_first 2652
_journal_page_last 2665
_journal_paper_doi 10.1021/ic403033j
_journal_volume 53
_journal_year 2014
_chemical_formula_moiety '2(C8 H8 N3), Cl4 Mo'
_chemical_formula_sum 'C16 H16 Cl4 Mo N6'
_chemical_formula_weight 530.09
_chemical_name_systematic
; 
 ? 
;
_space_group_IT_number 2
_symmetry_cell_setting triclinic
_symmetry_space_group_name_Hall '-P 1'
_symmetry_space_group_name_H-M 'P -1'
_atom_sites_solution_hydrogens geom
_atom_sites_solution_primary direct
_atom_sites_solution_secondary difmap
_audit_creation_date '31 October 2013'
_audit_creation_method 'SHELXL-97, manual editing plus enCIFer'
_cell_angle_alpha 89.786(2)
_cell_angle_beta 83.593(2)
_cell_angle_gamma 84.279(2)
_cell_formula_units_Z 2
_cell_length_a 7.1856(3)
_cell_length_b 8.2553(3)
_cell_length_c 16.9444(6)
_cell_measurement_reflns_used 9951
_cell_measurement_temperature 150(2)
_cell_measurement_theta_max 29.86
_cell_measurement_theta_min 2.75
_cell_volume 993.85(7)
_computing_cell_refinement 'APEX2 (Bruker, 2006)'
_computing_data_collection 'APEX2 (Bruker, 2006)'
_computing_data_reduction 'SAINT+ (Bruker, 2005)'
_computing_molecular_graphics 'DIAMOND (Brandenburg, 2009)'
_computing_publication_material 'SHELXTL (Sheldrick, 2008)'
_computing_structure_refinement 'SHELXTL (Sheldrick, 2008)'
_computing_structure_solution 'SHELXTL (Sheldrick, 2008)'
_diffrn_ambient_temperature 150(2)
_diffrn_measured_fraction_theta_full 0.994
_diffrn_measured_fraction_theta_max 0.994
_diffrn_measurement_device_type 'Bruker X8 Kappa CCD APEX II'
_diffrn_measurement_method '\w / \f scans'
_diffrn_radiation_monochromator graphite
_diffrn_radiation_source 'fine-focus sealed tube'
_diffrn_radiation_type MoK\a
_diffrn_radiation_wavelength 0.71073
_diffrn_reflns_av_R_equivalents 0.0485
_diffrn_reflns_av_sigmaI/netI 0.0427
_diffrn_reflns_limit_h_max 9
_diffrn_reflns_limit_h_min -9
_diffrn_reflns_limit_k_max 11
_diffrn_reflns_limit_k_min -11
_diffrn_reflns_limit_l_max 23
_diffrn_reflns_limit_l_min -23
_diffrn_reflns_number 34574
_diffrn_reflns_theta_full 29.13
_diffrn_reflns_theta_max 29.13
_diffrn_reflns_theta_min 3.54
_diffrn_standards_number 0
_exptl_absorpt_coefficient_mu 1.212
_exptl_absorpt_correction_T_max 0.9645
_exptl_absorpt_correction_T_min 0.8682
_exptl_absorpt_correction_type multi-scan
_exptl_absorpt_process_details
;
 SADABS (Sheldrick, 1997)
;
_exptl_crystal_colour Green
_exptl_crystal_density_diffrn 1.771
_exptl_crystal_density_method 'not measured'
_exptl_crystal_description Block
_exptl_crystal_F_000 528
_exptl_crystal_size_max 0.12
_exptl_crystal_size_mid 0.05
_exptl_crystal_size_min 0.03
_refine_diff_density_max 1.113
_refine_diff_density_min -2.034
_refine_diff_density_rms 0.185
_refine_ls_extinction_method none
_refine_ls_goodness_of_fit_ref 1.050
_refine_ls_hydrogen_treatment mixed
_refine_ls_matrix_type full
_refine_ls_number_parameters 256
_refine_ls_number_reflns 5313
_refine_ls_number_restraints 4
_refine_ls_restrained_S_all 1.049
_refine_ls_R_factor_all 0.0776
_refine_ls_R_factor_gt 0.0558
_refine_ls_shift/su_max 0.000
_refine_ls_shift/su_mean 0.000
_refine_ls_structure_factor_coef Fsqd
_refine_ls_weighting_details 'calc w=1/[\s^2^(Fo^2^)+(0.0887P)^2^+7.3424P] where P=(Fo^2^+2Fc^2^)/3'
_refine_ls_weighting_scheme calc
_refine_ls_wR_factor_gt 0.1764
_refine_ls_wR_factor_ref 0.1914
_reflns_number_gt 4049
_reflns_number_total 5313
_reflns_threshold_expression I>2\s(I)
_cod_data_source_file ic403033j_si_003.cif
_cod_data_source_block salt
_cod_depositor_comments
;
The following automatic conversions were performed:

'_symmetry_cell_setting' value 'Triclinic' changed to 'triclinic'
according to
/usr/data/users/saulius/crontab/automatic-downloads/current/ACS/lib/dictionaries/cif_core.dic
dictionary named 'cif_core.dic' version 2.4.2 from
2011-04-26.

'_exptl_absorpt_correction_type' value 'Multi-scan'
changed to 'multi-scan' according to
/usr/data/users/saulius/crontab/automatic-downloads/current/ACS/lib/dictionaries/cif_core.dic
dictionary named 'cif_core.dic' version 2.4.2 from 2011-04-26.

Automatic conversion script
Id: cif_fix_values 2281 2013-09-26 08:29:07Z andrius 
;
_cod_database_code 4337837

loop_
_symmetry_equiv_pos_as_xyz
'x, y, z'
'-x, -y, -z'

loop_
_atom_site_label
_atom_site_type_symbol
_atom_site_fract_x
_atom_site_fract_y
_atom_site_fract_z
_atom_site_U_iso_or_equiv
_atom_site_adp_type
_atom_site_occupancy
_atom_site_symmetry_multiplicity
_atom_site_calc_flag
_atom_site_refinement_flags
Mo1 Mo 0.22812(8) 0.84247(6) 0.25687(3) 0.03016(17) Uani 1 1 d .
Cl1 Cl -0.00384(19) 0.89606(14) 0.35815(8) 0.0240(3) Uani 1 1 d .
Cl2 Cl 0.51143(17) 0.76357(15) 0.30014(7) 0.0202(3) Uani 1 1 d .
Cl3 Cl 0.16335(18) 0.60915(16) 0.19251(7) 0.0225(3) Uani 1 1 d .
Cl4 Cl 0.22869(19) 1.05792(16) 0.17388(8) 0.0253(3) Uani 1 1 d .
N1 N 0.5322(7) 0.9080(5) 0.5858(3) 0.0225(9) Uani 1 1 d D
H1 H 0.484(9) 1.016(3) 0.576(4) 0.034 Uiso 1 1 d D
N2 N 0.6049(6) 0.8226(5) 0.5204(2) 0.0183(8) Uani 1 1 d .
N3 N 0.8007(6) 0.5871(5) 0.4194(2) 0.0179(8) Uani 1 1 d D
H3 H 0.811(9) 0.696(3) 0.404(4) 0.027 Uiso 1 1 d D
N4 N 0.1146(6) 0.3545(5) -0.0562(3) 0.0201(9) Uani 1 1 d D
H4 H -0.015(3) 0.390(8) -0.054(4) 0.030 Uiso 1 1 d D
N5 N 0.2116(6) 0.3888(5) 0.0039(2) 0.0185(8) Uani 1 1 d .
N6 N 0.4895(6) 0.3844(5) 0.1083(2) 0.0185(8) Uani 1 1 d D
H6 H 0.371(4) 0.443(7) 0.123(4) 0.028 Uiso 1 1 d D
C1 C 0.5306(8) 0.8193(7) 0.6526(3) 0.0244(11) Uani 1 1 d .
H1A H 0.4857 0.8567 0.7049 0.029 Uiso 1 1 calc R
C2 C 0.6061(8) 0.6643(6) 0.6308(3) 0.0222(10) Uani 1 1 d .
H2 H 0.6239 0.5726 0.6641 0.027 Uiso 1 1 calc R
C3 C 0.6511(7) 0.6721(5) 0.5483(3) 0.0153(9) Uani 1 1 d .
C4 C 0.7391(7) 0.5442(6) 0.4935(3) 0.0152(9) Uani 1 1 d .
C5 C 0.7637(8) 0.3812(6) 0.5136(3) 0.0198(10) Uani 1 1 d .
H5 H 0.7222 0.3474 0.5657 0.024 Uiso 1 1 calc R
C6 C 0.8492(8) 0.2673(6) 0.4575(3) 0.0212(10) Uani 1 1 d .
H6A H 0.8666 0.1555 0.4711 0.025 Uiso 1 1 calc R
C7 C 0.9094(7) 0.3176(6) 0.3809(3) 0.0211(10) Uani 1 1 d .
H7 H 0.9671 0.2410 0.3417 0.025 Uiso 1 1 calc R
C8 C 0.8831(8) 0.4813(6) 0.3632(3) 0.0211(10) Uani 1 1 d .
H8 H 0.9233 0.5186 0.3116 0.025 Uiso 1 1 calc R
C9 C 0.2071(8) 0.2388(6) -0.1062(3) 0.0229(11) Uani 1 1 d .
H9 H 0.1636 0.1972 -0.1523 0.027 Uiso 1 1 calc R
C10 C 0.3746(8) 0.1933(6) -0.0779(3) 0.0224(10) Uani 1 1 d .
H10 H 0.4720 0.1147 -0.0998 0.027 Uiso 1 1 calc R
C11 C 0.3713(7) 0.2882(6) -0.0094(3) 0.0172(9) Uani 1 1 d .
C12 C 0.5195(7) 0.2879(6) 0.0431(3) 0.0176(9) Uani 1 1 d .
C13 C 0.6914(7) 0.1930(6) 0.0287(3) 0.0209(10) Uani 1 1 d .
H13 H 0.7179 0.1255 -0.0173 0.025 Uiso 1 1 calc R
C14 C 0.8225(8) 0.1978(6) 0.0817(3) 0.0248(11) Uani 1 1 d .
H14 H 0.9385 0.1310 0.0731 0.030 Uiso 1 1 calc R
C15 C 0.7865(8) 0.3002(7) 0.1482(3) 0.0259(11) Uani 1 1 d .
H15 H 0.8774 0.3052 0.1845 0.031 Uiso 1 1 calc R
C16 C 0.6172(8) 0.3933(7) 0.1598(3) 0.0232(11) Uani 1 1 d .
H16 H 0.5900 0.4645 0.2044 0.028 Uiso 1 1 calc R

loop_
_atom_site_aniso_label
_atom_site_aniso_U_11
_atom_site_aniso_U_22
_atom_site_aniso_U_33
_atom_site_aniso_U_23
_atom_site_aniso_U_13
_atom_site_aniso_U_12
Mo1 0.0325(3) 0.0286(3) 0.0283(3) 0.0010(2) -0.0036(2) 0.0026(2)
Cl1 0.0291(6) 0.0144(5) 0.0255(6) -0.0009(4) 0.0079(5) 0.0007(4)
Cl2 0.0208(6) 0.0195(5) 0.0202(5) -0.0003(4) -0.0071(4) 0.0035(4)
Cl3 0.0214(6) 0.0249(6) 0.0205(6) -0.0093(5) -0.0028(4) 0.0024(5)
Cl4 0.0262(6) 0.0232(6) 0.0239(6) 0.0096(5) 0.0000(5) 0.0073(5)
N1 0.034(2) 0.0126(19) 0.020(2) -0.0016(16) 0.0011(18) 0.0007(17)
N2 0.025(2) 0.0114(18) 0.0182(19) 0.0005(15) -0.0021(16) 0.0000(15)
N3 0.023(2) 0.0138(18) 0.0163(19) 0.0026(15) -0.0027(16) -0.0011(16)
N4 0.020(2) 0.019(2) 0.021(2) 0.0003(16) -0.0027(16) 0.0030(16)
N5 0.020(2) 0.0169(19) 0.0171(19) -0.0004(15) -0.0005(16) 0.0023(16)
N6 0.020(2) 0.0172(19) 0.0167(19) 0.0027(15) 0.0021(16) 0.0017(16)
C1 0.032(3) 0.022(3) 0.018(2) -0.0002(19) 0.000(2) -0.003(2)
C2 0.028(3) 0.017(2) 0.020(2) 0.0039(18) 0.000(2) 0.0013(19)
C3 0.018(2) 0.011(2) 0.017(2) 0.0013(16) -0.0025(17) -0.0020(17)
C4 0.013(2) 0.016(2) 0.016(2) 0.0023(17) -0.0026(17) 0.0000(16)
C5 0.024(3) 0.015(2) 0.019(2) 0.0050(18) -0.0041(19) 0.0012(18)
C6 0.025(3) 0.014(2) 0.025(2) 0.0019(18) -0.005(2) 0.0024(18)
C7 0.023(2) 0.018(2) 0.022(2) -0.0040(18) -0.0029(19) 0.0036(19)
C8 0.026(3) 0.019(2) 0.018(2) 0.0019(18) -0.0026(19) -0.0007(19)
C9 0.028(3) 0.019(2) 0.020(2) -0.0046(19) -0.002(2) 0.004(2)
C10 0.025(3) 0.019(2) 0.022(2) -0.0022(19) -0.002(2) 0.0036(19)
C11 0.020(2) 0.012(2) 0.018(2) 0.0021(17) 0.0022(18) 0.0013(17)
C12 0.023(2) 0.013(2) 0.016(2) 0.0040(17) 0.0006(18) -0.0006(18)
C13 0.022(2) 0.017(2) 0.023(2) -0.0012(18) -0.0011(19) 0.0027(18)
C14 0.024(3) 0.018(2) 0.031(3) 0.001(2) -0.003(2) 0.003(2)
C15 0.025(3) 0.027(3) 0.026(3) 0.004(2) -0.005(2) -0.003(2)
C16 0.029(3) 0.023(2) 0.017(2) 0.0005(19) 0.001(2) -0.001(2)

loop_
_atom_type_symbol
_atom_type_description
_atom_type_scat_dispersion_real
_atom_type_scat_dispersion_imag
_atom_type_scat_source
C C 0.0033 0.0016 'International Tables Vol C Tables 4.2.6.8 and 6.1.1.4'
H H 0.0000 0.0000 'International Tables Vol C Tables 4.2.6.8 and 6.1.1.4'
N N 0.0061 0.0033 'International Tables Vol C Tables 4.2.6.8 and 6.1.1.4'
Cl Cl 0.1484 0.1585 'International Tables Vol C Tables 4.2.6.8 and 6.1.1.4'
Mo Mo -1.6832 0.6857 'International Tables Vol C Tables 4.2.6.8 and 6.1.1.4'

loop_
_geom_angle_atom_site_label_1
_geom_angle_atom_site_label_2
_geom_angle_atom_site_label_3
_geom_angle
Cl4 Mo1 Cl1 108.84(5)
Cl4 Mo1 Cl2 114.46(5)
Cl1 Mo1 Cl2 112.52(5)
Cl4 Mo1 Cl3 111.16(5)
Cl1 Mo1 Cl3 107.06(5)
Cl2 Mo1 Cl3 102.45(5)
N2 N1 C1 113.3(4)
N2 N1 H1 114(4)
C1 N1 H1 132(4)
N1 N2 C3 103.6(4)
C8 N3 C4 123.9(4)
C8 N3 H3 112(4)
C4 N3 H3 123(4)
N5 N4 C9 113.1(4)
N5 N4 H4 120(4)
C9 N4 H4 125(4)
N4 N5 C11 103.4(4)
C16 N6 C12 123.2(4)
C16 N6 H6 115(4)
C12 N6 H6 121(4)
N1 C1 C2 106.9(5)
N1 C1 H1A 126.6
C2 C1 H1A 126.6
C1 C2 C3 104.5(4)
C1 C2 H2 127.8
C3 C2 H2 127.8
N2 C3 C2 111.7(4)
N2 C3 C4 119.5(4)
C2 C3 C4 128.8(4)
N3 C4 C5 118.2(4)
N3 C4 C3 118.0(4)
C5 C4 C3 123.8(4)
C4 C5 C6 119.9(5)
C4 C5 H5 120.0
C6 C5 H5 120.0
C5 C6 C7 119.8(5)
C5 C6 H6A 120.1
C7 C6 H6A 120.1
C8 C7 C6 118.6(5)
C8 C7 H7 120.7
C6 C7 H7 120.7
N3 C8 C7 119.6(5)
N3 C8 H8 120.2
C7 C8 H8 120.2
N4 C9 C10 106.8(5)
N4 C9 H9 126.6
C10 C9 H9 126.6
C9 C10 C11 104.7(4)
C9 C10 H10 127.7
C11 C10 H10 127.7
N5 C11 C10 111.9(5)
N5 C11 C12 121.2(4)
C10 C11 C12 126.8(4)
N6 C12 C13 118.3(5)
N6 C12 C11 118.8(4)
C13 C12 C11 123.0(4)
C14 C13 C12 119.4(5)
C14 C13 H13 120.3
C12 C13 H13 120.3
C13 C14 C15 120.5(5)
C13 C14 H14 119.7
C15 C14 H14 119.7
C16 C15 C14 118.4(5)
C16 C15 H15 120.8
C14 C15 H15 120.8
N6 C16 C15 120.2(5)
N6 C16 H16 119.9
C15 C16 H16 119.9

loop_
_geom_bond_atom_site_label_1
_geom_bond_atom_site_label_2
_geom_bond_distance
Mo1 Cl4 2.2632(13)
Mo1 Cl1 2.2671(13)
Mo1 Cl2 2.2741(13)
Mo1 Cl3 2.3289(13)
N1 N2 1.342(6)
N1 C1 1.346(7)
N1 H1 0.947(10)
N2 C3 1.352(6)
N3 C8 1.340(6)
N3 C4 1.342(6)
N3 H3 0.945(10)
N4 N5 1.342(6)
N4 C9 1.352(6)
N4 H4 0.946(10)
N5 C11 1.346(6)
N6 C16 1.341(7)
N6 C12 1.350(6)
N6 H6 0.946(10)
C1 C2 1.375(7)
C1 H1A 0.9500
C2 C3 1.401(7)
C2 H2 0.9500
C3 C4 1.456(6)
C4 C5 1.386(7)
C5 C6 1.387(7)
C5 H5 0.9500
C6 C7 1.397(7)
C6 H6A 0.9500
C7 C8 1.381(7)
C7 H7 0.9500
C8 H8 0.9500
C9 C10 1.363(8)
C9 H9 0.9500
C10 C11 1.400(7)
C10 H10 0.9500
C11 C12 1.461(7)
C12 C13 1.393(7)
C13 C14 1.376(8)
C13 H13 0.9500
C14 C15 1.396(8)
C14 H14 0.9500
C15 C16 1.367(8)
C15 H15 0.9500
C16 H16 0.9500

loop_
_geom_hbond_atom_site_label_D
_geom_hbond_atom_site_label_H
_geom_hbond_atom_site_label_A
_geom_hbond_distance_DH
_geom_hbond_distance_HA
_geom_hbond_distance_DA
_geom_hbond_angle_DHA
_geom_hbond_site_symmetry_A
N1 H1 N2 0.947(10) 2.21(4) 3.013(6) 142(6) 2_676
N3 H3 Cl1 0.945(10) 2.30(4) 3.150(4) 149(6) 1_655
N4 H4 N5 0.946(10) 2.29(5) 3.054(6) 137(5) 2_565
N6 H6 Cl3 0.946(10) 2.17(3) 3.062(4) 157(6) .

loop_
_geom_torsion_atom_site_label_1
_geom_torsion_atom_site_label_2
_geom_torsion_atom_site_label_3
_geom_torsion_atom_site_label_4
_geom_torsion
C1 N1 N2 C3 0.0(6)
C9 N4 N5 C11 -0.5(6)
N2 N1 C1 C2 -0.3(7)
N1 C1 C2 C3 0.4(6)
N1 N2 C3 C2 0.3(6)
N1 N2 C3 C4 -178.8(4)
C1 C2 C3 N2 -0.4(6)
C1 C2 C3 C4 178.5(5)
C8 N3 C4 C5 0.7(8)
C8 N3 C4 C3 -179.7(5)
N2 C3 C4 N3 11.3(7)
C2 C3 C4 N3 -167.7(5)
N2 C3 C4 C5 -169.1(5)
C2 C3 C4 C5 11.9(8)
N3 C4 C5 C6 -0.4(8)
C3 C4 C5 C6 180.0(5)
C4 C5 C6 C7 -0.2(8)
C5 C6 C7 C8 0.5(8)
C4 N3 C8 C7 -0.4(8)
C6 C7 C8 N3 -0.2(8)
N5 N4 C9 C10 0.1(6)
N4 C9 C10 C11 0.3(6)
N4 N5 C11 C10 0.7(6)
N4 N5 C11 C12 179.3(4)
C9 C10 C11 N5 -0.7(6)
C9 C10 C11 C12 -179.2(5)
C16 N6 C12 C13 0.1(7)
C16 N6 C12 C11 -179.6(5)
N5 C11 C12 N6 3.7(7)
C10 C11 C12 N6 -177.9(5)
N5 C11 C12 C13 -176.0(5)
C10 C11 C12 C13 2.4(8)
N6 C12 C13 C14 1.3(8)
C11 C12 C13 C14 -179.0(5)
C12 C13 C14 C15 -1.8(8)
C13 C14 C15 C16 1.0(8)
C12 N6 C16 C15 -1.0(8)
C14 C15 C16 N6 0.5(8)
